data_4503403
loop_
_publ_author_name
'Thirumurugan, A.'
'Rao, C. N. R.'

_publ_section_title
;
 Supramolecular Organization in Lead Bromide Salts of Imidazolium-Based
 Ionic Liquids
;
_journal_issue 5
_journal_name_full 'Crystal Growth &amp; Design'
_journal_page_first 1640
_journal_paper_doi 10.1021/cg7010875
_journal_volume 8
_journal_year 2008
_chemical_formula_sum 'C6 H11 Br3 N2 Pb'
_chemical_formula_weight 558.09
_chemical_name_systematic
;
 ?
;
_space_group_IT_number 19
_symmetry_cell_setting orthorhombic
_symmetry_space_group_name_Hall 'P 2ac 2ab'
_symmetry_space_group_name_H-M 'P 21 21 21'
_atom_sites_solution_hydrogens geom
_atom_sites_solution_primary direct
_atom_sites_solution_secondary difmap
_audit_creation_method SHELXL-97
_cell_angle_alpha 90.00
_cell_angle_beta 90.00
_cell_angle_gamma 90.00
_cell_formula_units_Z 4
_cell_length_a 8.2131(7)
_cell_length_b 9.7717(8)
_cell_length_c 15.4345(13)
_cell_measurement_temperature 273(2)
_cell_volume 1238.71(18)
_computing_cell_refinement SMART
_computing_data_collection 'SMART (Bruker,2000)'
_computing_data_reduction 'SAINT (Bruker,2000)'
_computing_molecular_graphics DIAMOND
_computing_publication_material 'PLATON (Spek, 1990)'
_computing_structure_refinement 'SHELXL-97 (Sheldrick, 1997)'
_computing_structure_solution 'SHELXL-97 (Sheldrick, 1997)'
_diffrn_ambient_temperature 273(2)
_diffrn_measured_fraction_theta_full 0.957
_diffrn_measured_fraction_theta_max 0.957
_diffrn_measurement_device_type 'CCD area detector'
_diffrn_measurement_method 'phi and omega scanes'
_diffrn_radiation_monochromator graphite
_diffrn_radiation_source 'fine-focus sealed tube'
_diffrn_radiation_type MoK\a
_diffrn_radiation_wavelength 0.71073
_diffrn_reflns_av_R_equivalents 0.0571
_diffrn_reflns_av_sigmaI/netI 0.0335
_diffrn_reflns_limit_h_max 9
_diffrn_reflns_limit_h_min -8
_diffrn_reflns_limit_k_max 11
_diffrn_reflns_limit_k_min -11
_diffrn_reflns_limit_l_max 18
_diffrn_reflns_limit_l_min -18
_diffrn_reflns_number 28200
_diffrn_reflns_theta_full 25.93
_diffrn_reflns_theta_max 25.93
_diffrn_reflns_theta_min 2.81
_exptl_absorpt_coefficient_mu 23.255
_exptl_absorpt_correction_T_max 0.100000
_exptl_absorpt_correction_T_min 0.050000
_exptl_absorpt_correction_type empirical
_exptl_absorpt_process_details SADABS
_exptl_crystal_colour Colourless
_exptl_crystal_density_diffrn 2.993
_exptl_crystal_density_method 'not measured'
_exptl_crystal_description Rod
_exptl_crystal_F_000 992
_exptl_crystal_size_max 0.18
_exptl_crystal_size_mid 0.12
_exptl_crystal_size_min 0.10
_refine_diff_density_max 1.626
_refine_diff_density_min -0.846
_refine_diff_density_rms 0.152
_refine_ls_abs_structure_details 'Flack H D (1983), Acta Cryst. A39, 876-881'
_refine_ls_abs_structure_Flack 0.00
_refine_ls_extinction_method none
_refine_ls_goodness_of_fit_ref 1.016
_refine_ls_hydrogen_treatment constr
_refine_ls_matrix_type full
_refine_ls_number_parameters 109
_refine_ls_number_reflns 2297
_refine_ls_number_restraints 0
_refine_ls_restrained_S_all 1.016
_refine_ls_R_factor_all 0.0399
_refine_ls_R_factor_gt 0.0282
_refine_ls_shift/su_max 0.000
_refine_ls_shift/su_mean 0.000
_refine_ls_structure_factor_coef Fsqd
_refine_ls_weighting_details 'calc w=1/[\s^2^(Fo^2^)+(0.0247P)^2^+4.1206P] where P=(Fo^2^+2Fc^2^)/3'
_refine_ls_weighting_scheme calc
_refine_ls_wR_factor_gt 0.0563
_refine_ls_wR_factor_ref 0.0600
_reflns_number_gt 1995
_reflns_number_total 2297
_reflns_threshold_expression >2sigma(I)
_cod_data_source_file cg7010875-file003.cif
_cod_data_source_block compoundI
_cod_depositor_comments
;
The following automatic conversions were performed:

'_symmetry_cell_setting' value 'Orthorhombic' changed to
'orthorhombic' according to
/home/saulius/struct/CIF-dictionaries/cif_core.dic dictionary named
'cif_core.dic' version 2.4.1 from
2010-06-29.

'_exptl_absorpt_correction_type' value 'Empirical'
changed to 'empirical' according to
/home/saulius/struct/CIF-dictionaries/cif_core.dic dictionary named
'cif_core.dic' version 2.4.1 from 2010-06-29.

Automatic conversion script
Id: cif_fix_values 1715 2011-07-08 13:25:40Z adriana 
;
_cod_original_sg_symbol_H-M P2(1)2(1)2(1)
_cod_database_code 4503403

loop_
_symmetry_equiv_pos_as_xyz
'x, y, z'
'-x+1/2, -y, z+1/2'
'-x, y+1/2, -z+1/2'
'x+1/2, -y+1/2, -z'

loop_
_atom_site_label
_atom_site_type_symbol
_atom_site_fract_x
_atom_site_fract_y
_atom_site_fract_z
_atom_site_U_iso_or_equiv
_atom_site_adp_type
_atom_site_occupancy
_atom_site_symmetry_multiplicity
_atom_site_calc_flag
_atom_site_refinement_flags
C1 C 0.7256(13) 0.6854(9) -0.3304(5) 0.036(2) Uani 1 1 d .
H1 H 0.7456 0.5918 -0.3324 0.043 Uiso 1 1 calc R
C2 C 0.7604(13) 0.9051(9) -0.3114(5) 0.040(2) Uani 1 1 d .
H2 H 0.8068 0.9890 -0.2974 0.048 Uiso 1 1 calc R
C3 C 0.6034(13) 0.8833(9) -0.3399(6) 0.042(3) Uani 1 1 d .
H3 H 0.5247 0.9497 -0.3506 0.050 Uiso 1 1 calc R
C4 C 1.0043(11) 0.7585(11) -0.2815(5) 0.043(2) Uani 1 1 d .
H4A H 1.0285 0.6625 -0.2846 0.064 Uiso 1 1 calc R
H4B H 1.0200 0.7901 -0.2233 0.064 Uiso 1 1 calc R
H4C H 1.0755 0.8077 -0.3198 0.064 Uiso 1 1 calc R
C5 C 0.4370(13) 0.6738(11) -0.3805(6) 0.050(3) Uani 1 1 d .
H5A H 0.4508 0.5758 -0.3734 0.059 Uiso 1 1 calc R
H5B H 0.3449 0.7019 -0.3454 0.059 Uiso 1 1 calc R
C6 C 0.4022(13) 0.7036(11) -0.4719(6) 0.053(3) Uani 1 1 d .
H6A H 0.3044 0.6571 -0.4890 0.080 Uiso 1 1 calc R
H6B H 0.4913 0.6728 -0.5071 0.080 Uiso 1 1 calc R
H6C H 0.3881 0.8005 -0.4792 0.080 Uiso 1 1 calc R
N1 N 0.8343(9) 0.7816(7) -0.3076(4) 0.0293(16) Uani 1 1 d .
N2 N 0.5861(9) 0.7450(7) -0.3494(4) 0.0337(16) Uani 1 1 d .
Br1 Br 0.31664(13) 0.93806(9) 0.09583(6) 0.0489(3) Uani 1 1 d .
Br2 Br -0.06667(13) 0.94912(8) -0.07176(6) 0.0397(2) Uani 1 1 d .
Br3 Br 0.37421(11) 0.78292(9) -0.14394(5) 0.0413(2) Uani 1 1 d .
Pb1 Pb 0.14277(3) 0.74260(3) 0.00210(2) 0.03054(10) Uani 1 1 d .

loop_
_atom_site_aniso_label
_atom_site_aniso_U_11
_atom_site_aniso_U_22
_atom_site_aniso_U_33
_atom_site_aniso_U_23
_atom_site_aniso_U_13
_atom_site_aniso_U_12
C1 0.039(7) 0.035(5) 0.034(5) 0.004(4) -0.005(4) -0.011(4)
C2 0.051(8) 0.036(5) 0.033(5) -0.008(4) -0.001(5) 0.002(5)
C3 0.052(8) 0.039(5) 0.035(5) -0.001(4) 0.000(5) 0.013(5)
C4 0.028(6) 0.064(7) 0.037(5) -0.001(5) -0.004(4) 0.005(5)
C5 0.027(7) 0.068(7) 0.053(6) 0.006(5) -0.004(5) -0.013(5)
C6 0.043(8) 0.072(7) 0.045(6) 0.004(5) -0.012(4) -0.007(5)
N1 0.032(5) 0.037(4) 0.019(3) -0.001(3) 0.001(3) 0.005(3)
N2 0.028(4) 0.039(4) 0.034(4) 0.000(3) -0.003(3) -0.005(4)
Br1 0.0442(7) 0.0424(5) 0.0603(6) -0.0134(5) -0.0125(5) 0.0011(4)
Br2 0.0380(6) 0.0336(4) 0.0475(5) 0.0069(4) -0.0007(4) 0.0024(4)
Br3 0.0367(7) 0.0593(5) 0.0278(4) 0.0041(4) 0.0008(4) 0.0017(4)
Pb1 0.02554(18) 0.03296(15) 0.03312(16) 0.00071(14) -0.00051(16) -0.00028(13)

loop_
_atom_type_symbol
_atom_type_description
_atom_type_scat_dispersion_real
_atom_type_scat_dispersion_imag
_atom_type_scat_source
C C 0.0033 0.0016 'International Tables Vol C Tables 4.2.6.8 and 6.1.1.4'
H H 0.0000 0.0000 'International Tables Vol C Tables 4.2.6.8 and 6.1.1.4'
N N 0.0061 0.0033 'International Tables Vol C Tables 4.2.6.8 and 6.1.1.4'
Br Br -0.2901 2.4595 'International Tables Vol C Tables 4.2.6.8 and 6.1.1.4'
Pb Pb -3.3944 10.1111 'International Tables Vol C Tables 4.2.6.8 and 6.1.1.4'

loop_
_geom_angle_atom_site_label_1
_geom_angle_atom_site_label_2
_geom_angle_atom_site_label_3
_geom_angle
_geom_angle_site_symmetry_1
_geom_angle_site_symmetry_3
N2 C1 N1 109.1(7) . .
N1 C2 C3 107.2(8) . .
N2 C3 C2 106.5(8) . .
C6 C5 N2 112.2(8) . .
C1 N1 C2 108.3(8) . .
C1 N1 C4 126.5(8) . .
C2 N1 C4 125.1(8) . .
C1 N2 C3 108.9(8) . .
C1 N2 C5 125.5(8) . .
C3 N2 C5 125.6(8) . .
Pb1 Br2 Pb1 84.43(2) . 4_465
Pb1 Br3 Pb1 84.80(2) . 4_565
Br1 Pb1 Br2 91.79(3) . .
Br1 Pb1 Br3 88.58(3) . .
Br2 Pb1 Br3 89.37(3) . .
Br1 Pb1 Br3 93.03(3) . 4_465
Br2 Pb1 Br3 84.93(3) . 4_465
Br3 Pb1 Br3 174.12(3) . 4_465
Br1 Pb1 Br2 81.13(3) . 4_565
Br2 Pb1 Br2 168.73(3) . 4_565
Br3 Pb1 Br2 81.74(3) . 4_565
Br3 Pb1 Br2 104.09(3) 4_465 4_565

loop_
_geom_bond_atom_site_label_1
_geom_bond_atom_site_label_2
_geom_bond_distance
_geom_bond_site_symmetry_2
C1 N2 1.318(11) .
C1 N1 1.344(11) .
C2 N1 1.352(11) .
C2 C3 1.380(14) .
C3 N2 1.367(11) .
C4 N1 1.470(11) .
C5 C6 1.467(13) .
C5 N2 1.489(12) .
Br1 Pb1 2.7893(10) .
Br2 Pb1 2.8863(10) .
Br2 Pb1 3.2188(10) 4_465
Br3 Pb1 2.9749(10) .
Br3 Pb1 3.1176(10) 4_565
Pb1 Br3 3.1176(10) 4_465
Pb1 Br2 3.2188(10) 4_565
